data_1554212
loop_
_publ_author_name
'Yoshida, Yukihiro'
'Tango, Shunsuke'
'Isomura, Kazuhide'
'Nakamura, Yuto'
'Kishida, Hideo'
'Koretsune, Takashi'
'Sakata, Masafumi'
'Nakano, Yoshiaki'
'Yamochi, Hideki'
'Saito, Gunzi'

_publ_section_title
;
 Charge-transfer complexes based on C2v-symmetric benzo[ghi]perylene:
 comparison of their dynamic and electronic properties with those of
 D6h-symmetric coronene
;
_journal_issue 6
_journal_name_full 'Materials Chemistry Frontiers'
_journal_page_first 1165
_journal_paper_doi 10.1039/C8QM00112J
_journal_volume 2
_journal_year 2018
_chemical_formula_moiety 'C22 H12'
_chemical_formula_sum 'C22 H12'
_chemical_formula_weight 276.34
_chemical_name_common benzo[ghi]perylene
_space_group_IT_number 14
_space_group_name_Hall '-P 2ybc'
_space_group_name_H-M_alt 'P 1 21/c 1'
_symmetry_cell_setting monoclinic
_symmetry_space_group_name_H-M 'P 1 21/c 1'
_atom_sites_solution_hydrogens geom
_atom_sites_solution_primary direct
_atom_sites_solution_secondary difmap
_audit_creation_method SHELXL-97
_cell_angle_alpha 90.00
_cell_angle_beta 97.968(1)
_cell_angle_gamma 90.00
_cell_formula_units_Z 4
_cell_length_a 9.7377(8)
_cell_length_b 11.9539(10)
_cell_length_c 11.3813(10)
_cell_measurement_reflns_used 4215
_cell_measurement_temperature 100(2)
_cell_measurement_theta_max 28.20
_cell_measurement_theta_min 2.48
_cell_volume 1312.03(19)
_computing_cell_refinement 'Bruker SAINT'
_computing_data_collection 'Bruker APEX2'
_computing_data_reduction 'Bruker SAINT'
_computing_molecular_graphics 'Bruker SHELXTL'
_computing_publication_material 'Bruker SHELXTL'
_computing_structure_refinement 'SHELXL-97 (Sheldrick, 2008)'
_computing_structure_solution 'SHELXS-97 (Sheldrick, 2008)'
_diffrn_ambient_temperature 100(2)
_diffrn_detector_area_resol_mean 8.333
_diffrn_measured_fraction_theta_full 0.997
_diffrn_measured_fraction_theta_max 0.996
_diffrn_measurement_device_type 'Bruker APEX-II CCD'
_diffrn_measurement_method '\f and \w scans'
_diffrn_radiation_monochromator graphite
_diffrn_radiation_source 'fine-focus sealed tube'
_diffrn_radiation_type MoK\a
_diffrn_radiation_wavelength 0.71073
_diffrn_reflns_av_R_equivalents 0.0114
_diffrn_reflns_av_sigmaI/netI 0.0145
_diffrn_reflns_limit_h_max 11
_diffrn_reflns_limit_h_min -12
_diffrn_reflns_limit_k_max 14
_diffrn_reflns_limit_k_min -12
_diffrn_reflns_limit_l_max 13
_diffrn_reflns_limit_l_min -14
_diffrn_reflns_number 6757
_diffrn_reflns_theta_full 25.00
_diffrn_reflns_theta_max 26.37
_diffrn_reflns_theta_min 2.11
_exptl_absorpt_coefficient_mu 0.079
_exptl_absorpt_correction_T_max 0.9806
_exptl_absorpt_correction_T_min 0.9622
_exptl_absorpt_correction_type numerical
_exptl_crystal_colour yellow
_exptl_crystal_density_diffrn 1.399
_exptl_crystal_density_method 'not measured'
_exptl_crystal_description plate
_exptl_crystal_F_000 576
_exptl_crystal_size_max 0.49
_exptl_crystal_size_mid 0.37
_exptl_crystal_size_min 0.25
_refine_diff_density_max 0.226
_refine_diff_density_min -0.206
_refine_diff_density_rms 0.045
_refine_ls_extinction_method none
_refine_ls_goodness_of_fit_ref 1.048
_refine_ls_hydrogen_treatment constr
_refine_ls_matrix_type full
_refine_ls_number_parameters 199
_refine_ls_number_reflns 2672
_refine_ls_number_restraints 0
_refine_ls_restrained_S_all 1.048
_refine_ls_R_factor_all 0.0453
_refine_ls_R_factor_gt 0.0401
_refine_ls_shift/su_max 0.000
_refine_ls_shift/su_mean 0.000
_refine_ls_structure_factor_coef Fsqd
_refine_ls_weighting_details 'calc w=1/[\s^2^(Fo^2^)+(0.0755P)^2^+0.2657P] where P=(Fo^2^+2Fc^2^)/3'
_refine_ls_weighting_scheme calc
_refine_ls_wR_factor_gt 0.1205
_refine_ls_wR_factor_ref 0.1267
_reflns_number_gt 2305
_reflns_number_total 2672
_reflns_threshold_expression >2sigma(I)
_cod_data_source_file c8qm00112j5.cif
_cod_data_source_block benzo-ghi-perylene-100K
_cod_depositor_comments
;
The following automatic conversions were performed:

data item '_symmetry_cell_setting' value 'Monoclinic' was changed to
'monoclinic' in accordance with the
/home/saulius/struct/COD-crude-data/automatic-downloads/DataCite-retrospective/RSC/depositions/lib/dictionaries/cif_core.dic
dictionary named 'cif_core.dic' version 2.4.2 last updated on
2011-04-26.

Automatic conversion script
Id: cif_fix_values 6909 2019-04-08 15:41:33Z antanas 
;
_cod_original_sg_symbol_H-M 'P2(1)/c  '
_cod_database_code 1554212

loop_
_symmetry_equiv_pos_as_xyz
'x, y, z'
'-x, y+1/2, -z+1/2'
'-x, -y, -z'
'x, -y-1/2, z-1/2'

loop_
_atom_site_label
_atom_site_type_symbol
_atom_site_fract_x
_atom_site_fract_y
_atom_site_fract_z
_atom_site_U_iso_or_equiv
_atom_site_adp_type
_atom_site_occupancy
_atom_site_symmetry_multiplicity
_atom_site_calc_flag
_atom_site_refinement_flags
C1 C 0.72511(11) 0.34781(9) 0.51480(10) 0.0246(3) Uani 1 1 d .
H1 H 0.6890 0.4059 0.4656 0.030 Uiso 1 1 calc R
C2 C 0.86613(11) 0.34646(9) 0.55763(10) 0.0286(3) Uani 1 1 d .
H2 H 0.9226 0.4039 0.5371 0.034 Uiso 1 1 calc R
C3 C 0.92318(11) 0.26118(9) 0.62993(10) 0.0264(3) Uani 1 1 d .
H3 H 1.0175 0.2618 0.6581 0.032 Uiso 1 1 calc R
C4 C 0.83969(10) 0.17355(9) 0.66114(9) 0.0219(3) Uani 1 1 d .
C5 C 0.89627(11) 0.08189(9) 0.73339(9) 0.0249(3) Uani 1 1 d .
H5 H 0.9908 0.0805 0.7608 0.030 Uiso 1 1 calc R
C6 C 0.81512(11) -0.00228(9) 0.76236(9) 0.0247(3) Uani 1 1 d .
H6 H 0.8548 -0.0608 0.8090 0.030 Uiso 1 1 calc R
C7 C 0.66893(11) -0.00331(8) 0.72265(9) 0.0214(2) Uani 1 1 d .
C8 C 0.58310(11) -0.09140(9) 0.75175(9) 0.0252(3) Uani 1 1 d .
H8 H 0.6219 -0.1505 0.7981 0.030 Uiso 1 1 calc R
C9 C 0.44378(11) -0.09117(9) 0.71290(9) 0.0247(3) Uani 1 1 d .
H9 H 0.3895 -0.1503 0.7330 0.030 Uiso 1 1 calc R
C10 C 0.38106(11) -0.00279(9) 0.64276(9) 0.0208(2) Uani 1 1 d .
C11 C 0.23520(11) -0.00109(9) 0.60218(9) 0.0238(3) Uani 1 1 d .
H11 H 0.1799 -0.0595 0.6223 0.029 Uiso 1 1 calc R
C12 C 0.17659(10) 0.08428(9) 0.53493(9) 0.0240(3) Uani 1 1 d .
H12 H 0.0814 0.0839 0.5105 0.029 Uiso 1 1 calc R
C13 C 0.25821(10) 0.17532(9) 0.50065(9) 0.0214(2) Uani 1 1 d .
C14 C 0.19876(11) 0.26319(9) 0.42948(9) 0.0257(3) Uani 1 1 d .
H14 H 0.1036 0.2642 0.4051 0.031 Uiso 1 1 calc R
C15 C 0.28037(11) 0.34819(9) 0.39528(10) 0.0274(3) Uani 1 1 d .
H15 H 0.2397 0.4057 0.3475 0.033 Uiso 1 1 calc R
C16 C 0.42311(11) 0.34891(9) 0.43148(10) 0.0240(3) Uani 1 1 d .
H16 H 0.4764 0.4070 0.4074 0.029 Uiso 1 1 calc R
C17 C 0.48740(10) 0.26409(8) 0.50313(9) 0.0194(2) Uani 1 1 d .
C18 C 0.63701(10) 0.26345(8) 0.54437(9) 0.0195(2) Uani 1 1 d .
C19 C 0.69498(10) 0.17473(8) 0.61871(9) 0.0187(2) Uani 1 1 d .
C20 C 0.60951(10) 0.08563(8) 0.65133(8) 0.0183(2) Uani 1 1 d .
C21 C 0.46440(10) 0.08597(8) 0.61111(9) 0.0184(2) Uani 1 1 d .
C22 C 0.40379(10) 0.17576(8) 0.53830(9) 0.0186(2) Uani 1 1 d .

loop_
_atom_site_aniso_label
_atom_site_aniso_U_11
_atom_site_aniso_U_22
_atom_site_aniso_U_33
_atom_site_aniso_U_23
_atom_site_aniso_U_13
_atom_site_aniso_U_12
C1 0.0243(5) 0.0230(5) 0.0263(6) 0.0024(4) 0.0023(4) -0.0020(4)
C2 0.0247(6) 0.0274(6) 0.0339(6) -0.0001(5) 0.0045(4) -0.0079(4)
C3 0.0177(5) 0.0306(6) 0.0299(6) -0.0052(4) -0.0001(4) -0.0036(4)
C4 0.0207(5) 0.0235(5) 0.0211(5) -0.0055(4) 0.0015(4) 0.0001(4)
C5 0.0199(5) 0.0290(6) 0.0242(6) -0.0050(4) -0.0024(4) 0.0040(4)
C6 0.0279(6) 0.0239(5) 0.0211(5) -0.0004(4) -0.0011(4) 0.0074(4)
C7 0.0257(5) 0.0207(5) 0.0176(5) -0.0021(4) 0.0025(4) 0.0019(4)
C8 0.0343(6) 0.0211(5) 0.0203(5) 0.0028(4) 0.0047(4) 0.0039(4)
C9 0.0329(6) 0.0207(5) 0.0220(5) -0.0002(4) 0.0089(4) -0.0047(4)
C10 0.0252(5) 0.0212(5) 0.0169(5) -0.0036(4) 0.0061(4) -0.0020(4)
C11 0.0238(5) 0.0250(5) 0.0239(5) -0.0050(4) 0.0079(4) -0.0080(4)
C12 0.0181(5) 0.0301(6) 0.0238(5) -0.0055(4) 0.0032(4) -0.0034(4)
C13 0.0193(5) 0.0251(5) 0.0200(5) -0.0042(4) 0.0030(4) -0.0003(4)
C14 0.0180(5) 0.0322(6) 0.0258(6) -0.0005(4) -0.0006(4) 0.0028(4)
C15 0.0256(6) 0.0290(6) 0.0266(6) 0.0059(4) 0.0004(4) 0.0054(4)
C16 0.0243(5) 0.0224(5) 0.0252(5) 0.0026(4) 0.0035(4) -0.0008(4)
C17 0.0206(5) 0.0205(5) 0.0173(5) -0.0027(4) 0.0028(4) 0.0000(4)
C18 0.0207(5) 0.0199(5) 0.0181(5) -0.0029(4) 0.0033(4) -0.0007(4)
C19 0.0195(5) 0.0199(5) 0.0168(5) -0.0046(4) 0.0026(4) -0.0001(4)
C20 0.0215(5) 0.0186(5) 0.0149(5) -0.0033(4) 0.0030(4) 0.0012(4)
C21 0.0210(5) 0.0190(5) 0.0156(5) -0.0034(4) 0.0043(4) -0.0013(4)
C22 0.0195(5) 0.0207(5) 0.0159(5) -0.0034(4) 0.0031(4) -0.0003(4)

loop_
_atom_type_symbol
_atom_type_description
_atom_type_scat_dispersion_real
_atom_type_scat_dispersion_imag
_atom_type_scat_source
C C 0.0033 0.0016 'International Tables Vol C Tables 4.2.6.8 and 6.1.1.4'
H H 0.0000 0.0000 'International Tables Vol C Tables 4.2.6.8 and 6.1.1.4'

loop_
_geom_angle_atom_site_label_1
_geom_angle_atom_site_label_2
_geom_angle_atom_site_label_3
_geom_angle
C2 C1 C18 121.12(10)
C2 C1 H1 119.4
C18 C1 H1 119.4
C3 C2 C1 120.95(10)
C3 C2 H2 119.5
C1 C2 H2 119.5
C2 C3 C4 120.29(10)
C2 C3 H3 119.9
C4 C3 H3 119.9
C3 C4 C19 119.20(10)
C3 C4 C5 121.76(10)
C19 C4 C5 119.04(9)
C6 C5 C4 121.27(9)
C6 C5 H5 119.4
C4 C5 H5 119.4
C5 C6 C7 121.31(10)
C5 C6 H6 119.3
C7 C6 H6 119.3
C8 C7 C20 119.19(9)
C8 C7 C6 121.80(9)
C20 C7 C6 119.01(9)
C9 C8 C7 121.04(10)
C9 C8 H8 119.5
C7 C8 H8 119.5
C8 C9 C10 121.11(10)
C8 C9 H9 119.4
C10 C9 H9 119.4
C9 C10 C21 119.19(9)
C9 C10 C11 121.69(9)
C21 C10 C11 119.11(9)
C12 C11 C10 120.99(9)
C12 C11 H11 119.5
C10 C11 H11 119.5
C11 C12 C13 121.34(9)
C11 C12 H12 119.3
C13 C12 H12 119.3
C14 C13 C22 119.06(9)
C14 C13 C12 121.74(9)
C22 C13 C12 119.19(9)
C15 C14 C13 120.49(9)
C15 C14 H14 119.8
C13 C14 H14 119.8
C14 C15 C16 120.74(10)
C14 C15 H15 119.6
C16 C15 H15 119.6
C15 C16 C17 121.13(10)
C15 C16 H16 119.4
C17 C16 H16 119.4
C16 C17 C22 118.41(9)
C16 C17 C18 122.44(9)
C22 C17 C18 119.15(9)
C1 C18 C19 118.39(9)
C1 C18 C17 122.38(9)
C19 C18 C17 119.22(9)
C18 C19 C4 120.05(9)
C18 C19 C20 120.75(9)
C4 C19 C20 119.20(9)
C7 C20 C21 119.75(9)
C7 C20 C19 120.17(9)
C21 C20 C19 120.08(9)
C10 C21 C20 119.71(9)
C10 C21 C22 120.34(9)
C20 C21 C22 119.95(9)
C13 C22 C17 120.17(9)
C13 C22 C21 119.01(9)
C17 C22 C21 120.82(9)

loop_
_geom_bond_atom_site_label_1
_geom_bond_atom_site_label_2
_geom_bond_distance
C1 C2 1.3921(14)
C1 C18 1.3951(14)
C1 H1 0.9300
C2 C3 1.3778(16)
C2 H2 0.9300
C3 C4 1.4016(15)
C3 H3 0.9300
C4 C19 1.4249(14)
C4 C5 1.4334(15)
C5 C6 1.3483(16)
C5 H5 0.9300
C6 C7 1.4327(14)
C6 H6 0.9300
C7 C8 1.4120(15)
C7 C20 1.4121(14)
C8 C9 1.3674(15)
C8 H8 0.9300
C9 C10 1.4111(15)
C9 H9 0.9300
C10 C21 1.4125(14)
C10 C11 1.4316(14)
C11 C12 1.3535(15)
C11 H11 0.9300
C12 C13 1.4333(15)
C12 H12 0.9300
C13 C14 1.4016(15)
C13 C22 1.4229(14)
C14 C15 1.3789(15)
C14 H14 0.9300
C15 C16 1.3939(14)
C15 H15 0.9300
C16 C17 1.3940(14)
C16 H16 0.9300
C17 C22 1.4243(14)
C17 C18 1.4674(14)
C18 C19 1.4238(14)
C19 C20 1.4319(14)
C20 C21 1.4237(14)
C21 C22 1.4323(14)
